data_7156905
loop_
_publ_author_name
'Le, Thi Thu Huong'
'Youhei, Chitose'
'Le, Quy Hien'
'Nguyen, Thanh Binh'
'Mac, Dinh Hung'

_publ_section_title
;
 Convenient one-pot access to 2H-3-nitrothiochromenes from
 2-bromobenzaldehydes, sodium sulfide and \b-nitrostyrenes.
;
_journal_issue 26
_journal_name_full 'Organic &amp; biomolecular chemistry'
_journal_page_first 6355
_journal_page_last 6358
_journal_paper_doi 10.1039/c9ob01060b
_journal_volume 17
_journal_year 2019
_chemical_formula_moiety 'C15 H11 N O2 S'
_chemical_formula_sum 'C15 H11 N O2 S'
_chemical_formula_weight 269.31
_space_group_crystal_system monoclinic
_space_group_IT_number 14
_space_group_name_Hall '-P 2ybc'
_space_group_name_H-M_alt 'P 1 21/c 1'
_symmetry_space_group_name_Hall '-P 2ybc'
_symmetry_space_group_name_H-M 'P 1 21/c 1'
_atom_sites_solution_hydrogens geom
_atom_sites_solution_primary direct
_audit_creation_date 2016-09-26
_audit_creation_method
;
Olex2 1.2
(compiled 2016.09.09 svn.r3337 for OlexSys, GUI svn.r5227)
;
_audit_update_record
;
2016-09-26 deposited with the CCDC.    2019-06-11 downloaded from the CCDC.
;
_cell_angle_alpha 90
_cell_angle_beta 94.8620(10)
_cell_angle_gamma 90
_cell_formula_units_Z 4
_cell_length_a 8.9636(3)
_cell_length_b 10.3969(4)
_cell_length_c 13.4271(5)
_cell_measurement_reflns_used 9096
_cell_measurement_temperature 100.0
_cell_measurement_theta_max 28.257
_cell_measurement_theta_min 3.007
_cell_volume 1246.82(8)
_computing_cell_refinement 'SAINT v8.34A (Bruker, 2013)'
_computing_data_collection 'APEX2 (Bruker, 2013)'
_computing_data_reduction 'SAINT v8.34A (Bruker, 2013)'
_computing_molecular_graphics 'Olex2 (Dolomanov et al., 2009)'
_computing_publication_material 'Olex2 (Dolomanov et al., 2009)'
_computing_structure_refinement 'ShelXL (Sheldrick, 2015)'
_computing_structure_solution 'ShelXT (Sheldrick, 2008)'
_diffrn_ambient_temperature 100.0
_diffrn_measured_fraction_theta_full 0.999
_diffrn_measured_fraction_theta_max 0.998
_diffrn_measurement_device_type 'Bruker D8 Quest'
_diffrn_measurement_method '\f and \w scans'
_diffrn_radiation_type MoK\a
_diffrn_radiation_wavelength 0.71073
_diffrn_reflns_av_R_equivalents 0.0290
_diffrn_reflns_av_unetI/netI 0.0140
_diffrn_reflns_Laue_measured_fraction_full 0.999
_diffrn_reflns_Laue_measured_fraction_max 0.998
_diffrn_reflns_limit_h_max 11
_diffrn_reflns_limit_h_min -11
_diffrn_reflns_limit_k_max 13
_diffrn_reflns_limit_k_min -13
_diffrn_reflns_limit_l_max 17
_diffrn_reflns_limit_l_min -17
_diffrn_reflns_number 31745
_diffrn_reflns_point_group_measured_fraction_full 0.999
_diffrn_reflns_point_group_measured_fraction_max 0.998
_diffrn_reflns_theta_full 26.000
_diffrn_reflns_theta_max 28.332
_diffrn_reflns_theta_min 3.007
_exptl_absorpt_coefficient_mu 0.255
_exptl_absorpt_correction_T_max 0.7457
_exptl_absorpt_correction_T_min 0.7205
_exptl_absorpt_correction_type multi-scan
_exptl_absorpt_process_details
'SADABS-2014/2 (Bruker,2014/2) was used for absorption correction. wR2(int) was 0.0541 before and 0.0452 after correction. The Ratio of minimum to maximum transmission is 0.9662. The \l/2 correction factor is 0.00150.'
_exptl_crystal_colour 'clear light orange'
_exptl_crystal_colour_lustre clear
_exptl_crystal_colour_modifier light
_exptl_crystal_colour_primary orange
_exptl_crystal_density_diffrn 1.435
_exptl_crystal_density_meas ?
_exptl_crystal_description block
_exptl_crystal_F_000 560
_exptl_crystal_size_max 0.17
_exptl_crystal_size_mid 0.17
_exptl_crystal_size_min 0.12
_refine_diff_density_max 0.380
_refine_diff_density_min -0.238
_refine_diff_density_rms 0.049
_refine_ls_extinction_method none
_refine_ls_goodness_of_fit_ref 1.060
_refine_ls_hydrogen_treatment constr
_refine_ls_matrix_type full
_refine_ls_number_parameters 172
_refine_ls_number_reflns 3105
_refine_ls_number_restraints 0
_refine_ls_restrained_S_all 1.060
_refine_ls_R_factor_all 0.0344
_refine_ls_R_factor_gt 0.0296
_refine_ls_shift/su_max 0.001
_refine_ls_shift/su_mean 0.000
_refine_ls_structure_factor_coef Fsqd
_refine_ls_weighting_details 'w=1/[\s^2^(Fo^2^)+(0.0310P)^2^+0.7448P] where P=(Fo^2^+2Fc^2^)/3'
_refine_ls_weighting_scheme calc
_refine_ls_wR_factor_gt 0.0721
_refine_ls_wR_factor_ref 0.0747
_reflns_Friedel_coverage 0.000
_reflns_number_gt 2788
_reflns_number_total 3105
_reflns_threshold_expression 'I > 2\s(I)'
_cod_data_source_file c9ob01060b2.cif
_cod_data_source_block MDH_thiochrom
_cod_depositor_comments
;
The following automatic conversions were performed:

'_exptl_crystal_density_meas' value 'none' was changed to '?' - the
value is perceived as not measured.

Automatic conversion script
Id: cif_fix_values 4973 2017-02-22 13:04:09Z antanas 

 Adding full bibliography for 7156905.cif.
;
_cod_database_code 7156905
_shelx_space_group_comment
;
The symmetry employed for this shelxl refinement is uniquely defined
by the following loop, which should always be used as a source of
symmetry information in preference to the above space-group names.
They are only intended as comments.
;
_olex2_refinement_description
;
1. Fixed Uiso
 At 1.2 times of:
  All C(H) groups
2.a Ternary CH refined with riding coordinates:
 C1(H1)
2.b Aromatic/amide H refined with riding coordinates:
 C3(H3), C5(H5), C6(H6), C7(H7), C8(H8), C12(H12), C13(H13), C14(H14),
 C15(H15), C16(H16)
;
_shelx_shelxl_version_number 2014/7
_olex2_submission_special_instructions 'No special instructions were received'

loop_
_space_group_symop_operation_xyz
'x, y, z'
'-x, y+1/2, -z+1/2'
'-x, -y, -z'
'x, -y-1/2, z-1/2'

loop_
_atom_site_label
_atom_site_type_symbol
_atom_site_fract_x
_atom_site_fract_y
_atom_site_fract_z
_atom_site_U_iso_or_equiv
_atom_site_adp_type
_atom_site_occupancy
_atom_site_site_symmetry_order
_atom_site_calc_flag
_atom_site_refinement_flags_posn
O1 O 0.60566(10) 0.41529(9) 0.21824(7) 0.02086(19) Uani 1 1 d .
N1 N 0.51401(11) 0.50186(10) 0.22672(7) 0.0150(2) Uani 1 1 d .
C1 C 0.30636(12) 0.60645(11) 0.30994(8) 0.0124(2) Uani 1 1 d .
H1 H 0.3566 0.6862 0.2879 0.015 Uiso 1 1 calc R
C2 C 0.41995(12) 0.50004(11) 0.31140(8) 0.0123(2) Uani 1 1 d .
O2 O 0.49419(11) 0.59096(9) 0.16658(7) 0.0264(2) Uani 1 1 d .
C3 C 0.43775(12) 0.40168(11) 0.37554(8) 0.0129(2) Uani 1 1 d .
H3 H 0.5112 0.3386 0.3643 0.015 Uiso 1 1 calc R
C4 C 0.35118(12) 0.38582(11) 0.46138(8) 0.0125(2) Uani 1 1 d .
C5 C 0.36398(13) 0.27127(11) 0.51678(9) 0.0152(2) Uani 1 1 d .
H5 H 0.4272 0.2044 0.4968 0.018 Uiso 1 1 calc R
C6 C 0.28515(13) 0.25476(12) 0.60042(9) 0.0178(2) Uani 1 1 d .
H6 H 0.2955 0.1773 0.6379 0.021 Uiso 1 1 calc R
C7 C 0.19087(13) 0.35182(12) 0.62937(9) 0.0175(2) Uani 1 1 d .
H7 H 0.1367 0.3402 0.6865 0.021 Uiso 1 1 calc R
C8 C 0.17560(13) 0.46564(12) 0.57505(9) 0.0156(2) Uani 1 1 d .
H8 H 0.1098 0.5309 0.5945 0.019 Uiso 1 1 calc R
C9 C 0.25701(12) 0.48422(11) 0.49183(8) 0.0129(2) Uani 1 1 d .
S10 S 0.25113(3) 0.63725(3) 0.43625(2) 0.01395(8) Uani 1 1 d .
C11 C 0.17086(12) 0.58347(11) 0.23601(8) 0.0124(2) Uani 1 1 d .
C12 C 0.08853(13) 0.46960(11) 0.23702(8) 0.0143(2) Uani 1 1 d .
H12 H 0.1194 0.4030 0.2827 0.017 Uiso 1 1 calc R
C13 C -0.03873(13) 0.45333(12) 0.17124(9) 0.0175(2) Uani 1 1 d .
H13 H -0.0944 0.3757 0.1722 0.021 Uiso 1 1 calc R
C14 C -0.08468(14) 0.55046(13) 0.10415(9) 0.0197(2) Uani 1 1 d .
H14 H -0.1723 0.5395 0.0600 0.024 Uiso 1 1 calc R
C15 C -0.00233(14) 0.66319(12) 0.10197(9) 0.0200(3) Uani 1 1 d .
H15 H -0.0330 0.7293 0.0559 0.024 Uiso 1 1 calc R
C16 C 0.12555(13) 0.67939(12) 0.16749(9) 0.0169(2) Uani 1 1 d .
H16 H 0.1822 0.7564 0.1654 0.020 Uiso 1 1 calc R

loop_
_atom_site_aniso_label
_atom_site_aniso_U_11
_atom_site_aniso_U_22
_atom_site_aniso_U_33
_atom_site_aniso_U_23
_atom_site_aniso_U_13
_atom_site_aniso_U_12
O1 0.0195(4) 0.0187(4) 0.0259(5) 0.0003(4) 0.0105(3) 0.0043(3)
N1 0.0137(5) 0.0153(5) 0.0165(5) -0.0001(4) 0.0037(4) -0.0014(4)
C1 0.0129(5) 0.0114(5) 0.0130(5) 0.0002(4) 0.0021(4) 0.0001(4)
C2 0.0100(5) 0.0139(5) 0.0131(5) -0.0017(4) 0.0021(4) -0.0006(4)
O2 0.0313(5) 0.0251(5) 0.0247(5) 0.0112(4) 0.0128(4) 0.0066(4)
C3 0.0103(5) 0.0137(5) 0.0145(5) -0.0017(4) 0.0009(4) 0.0004(4)
C4 0.0105(5) 0.0144(5) 0.0122(5) -0.0007(4) -0.0007(4) -0.0008(4)
C5 0.0132(5) 0.0161(5) 0.0162(5) 0.0004(4) 0.0003(4) 0.0014(4)
C6 0.0176(6) 0.0190(6) 0.0167(5) 0.0043(4) 0.0001(4) -0.0009(5)
C7 0.0160(5) 0.0236(6) 0.0133(5) 0.0004(4) 0.0029(4) -0.0024(5)
C8 0.0134(5) 0.0184(6) 0.0152(5) -0.0038(4) 0.0018(4) 0.0001(4)
C9 0.0116(5) 0.0141(5) 0.0125(5) -0.0010(4) -0.0016(4) -0.0004(4)
S10 0.01566(14) 0.01212(14) 0.01405(14) -0.00190(10) 0.00118(10) 0.00211(10)
C11 0.0114(5) 0.0140(5) 0.0121(5) -0.0014(4) 0.0026(4) 0.0019(4)
C12 0.0148(5) 0.0139(5) 0.0143(5) 0.0001(4) 0.0024(4) 0.0015(4)
C13 0.0160(5) 0.0174(6) 0.0192(6) -0.0030(4) 0.0023(4) -0.0020(4)
C14 0.0163(6) 0.0255(6) 0.0167(6) -0.0027(5) -0.0023(4) 0.0016(5)
C15 0.0213(6) 0.0216(6) 0.0167(6) 0.0039(5) -0.0018(5) 0.0034(5)
C16 0.0179(6) 0.0154(5) 0.0173(5) 0.0017(4) 0.0017(4) 0.0003(4)

loop_
_atom_type_symbol
_atom_type_description
_atom_type_scat_dispersion_real
_atom_type_scat_dispersion_imag
_atom_type_scat_source
C C 0.0033 0.0016 'International Tables Vol C Tables 4.2.6.8 and 6.1.1.4'
H H 0.0000 0.0000 'International Tables Vol C Tables 4.2.6.8 and 6.1.1.4'
N N 0.0061 0.0033 'International Tables Vol C Tables 4.2.6.8 and 6.1.1.4'
O O 0.0106 0.0060 'International Tables Vol C Tables 4.2.6.8 and 6.1.1.4'
S S 0.1246 0.1234 'International Tables Vol C Tables 4.2.6.8 and 6.1.1.4'

loop_
_geom_angle_atom_site_label_1
_geom_angle_atom_site_label_2
_geom_angle_atom_site_label_3
_geom_angle
O1 N1 C2 119.52(9)
O1 N1 O2 123.36(10)
O2 N1 C2 117.12(9)
C2 C1 H1 107.0
C2 C1 S10 110.62(8)
C2 C1 C11 113.30(9)
S10 C1 H1 107.0
C11 C1 H1 107.0
C11 C1 S10 111.57(7)
N1 C2 C1 114.35(9)
C3 C2 N1 117.53(10)
C3 C2 C1 127.95(10)
C2 C3 H3 118.1
C2 C3 C4 123.72(10)
C4 C3 H3 118.1
C5 C4 C3 119.45(10)
C5 C4 C9 119.11(10)
C9 C4 C3 121.42(10)
C4 C5 H5 119.7
C6 C5 C4 120.63(11)
C6 C5 H5 119.7
C5 C6 H6 120.0
C5 C6 C7 119.94(11)
C7 C6 H6 120.0
C6 C7 H7 119.8
C8 C7 C6 120.35(11)
C8 C7 H7 119.8
C7 C8 H8 119.9
C7 C8 C9 120.11(11)
C9 C8 H8 119.9
C4 C9 S10 122.12(9)
C8 C9 C4 119.83(10)
C8 C9 S10 117.76(9)
C9 S10 C1 103.53(5)
C12 C11 C1 121.37(10)
C16 C11 C1 119.36(10)
C16 C11 C12 119.25(10)
C11 C12 H12 119.9
C13 C12 C11 120.15(11)
C13 C12 H12 119.9
C12 C13 H13 119.9
C14 C13 C12 120.26(11)
C14 C13 H13 119.9
C13 C14 H14 120.1
C15 C14 C13 119.86(11)
C15 C14 H14 120.1
C14 C15 H15 120.0
C14 C15 C16 119.95(11)
C16 C15 H15 120.0
C11 C16 C15 120.52(11)
C11 C16 H16 119.7
C15 C16 H16 119.7

loop_
_geom_bond_atom_site_label_1
_geom_bond_atom_site_label_2
_geom_bond_distance
O1 N1 1.2304(13)
N1 C2 1.4719(14)
N1 O2 1.2318(13)
C1 H1 1.0000
C1 C2 1.5025(15)
C1 S10 1.8348(11)
C1 C11 1.5210(15)
C2 C3 1.3377(16)
C3 H3 0.9500
C3 C4 1.4525(15)
C4 C5 1.4037(16)
C4 C9 1.4089(15)
C5 H5 0.9500
C5 C6 1.3872(16)
C6 H6 0.9500
C6 C7 1.3926(17)
C7 H7 0.9500
C7 C8 1.3907(17)
C8 H8 0.9500
C8 C9 1.3988(16)
C9 S10 1.7562(12)
C11 C12 1.3958(16)
C11 C16 1.3938(16)
C12 H12 0.9500
C12 C13 1.3925(16)
C13 H13 0.9500
C13 C14 1.3921(17)
C14 H14 0.9500
C14 C15 1.3868(18)
C15 H15 0.9500
C15 C16 1.3947(17)
C16 H16 0.9500

loop_
_geom_torsion_atom_site_label_1
_geom_torsion_atom_site_label_2
_geom_torsion_atom_site_label_3
_geom_torsion_atom_site_label_4
_geom_torsion
O1 N1 C2 C1 -176.50(10)
O1 N1 C2 C3 -0.80(15)
N1 C2 C3 C4 -178.86(10)
C1 C2 C3 C4 -3.83(18)
C1 C11 C12 C13 177.29(10)
C1 C11 C16 C15 -177.03(10)
C2 C1 S10 C9 -34.40(9)
C2 C1 C11 C12 52.96(14)
C2 C1 C11 C16 -128.72(11)
C2 C3 C4 C5 171.70(11)
C2 C3 C4 C9 -9.81(17)
O2 N1 C2 C1 2.46(14)
O2 N1 C2 C3 178.16(11)
C3 C4 C5 C6 178.54(10)
C3 C4 C9 C8 -179.83(10)
C3 C4 C9 S10 -6.19(15)
C4 C5 C6 C7 0.77(18)
C4 C9 S10 C1 26.86(10)
C5 C4 C9 C8 -1.33(16)
C5 C4 C9 S10 172.31(8)
C5 C6 C7 C8 -0.23(18)
C6 C7 C8 C9 -1.10(17)
C7 C8 C9 C4 1.88(17)
C7 C8 C9 S10 -172.03(9)
C8 C9 S10 C1 -159.38(9)
C9 C4 C5 C6 0.01(17)
S10 C1 C2 N1 -156.79(8)
S10 C1 C2 C3 28.04(15)
S10 C1 C11 C12 -72.66(12)
S10 C1 C11 C16 105.65(10)
C11 C1 C2 N1 77.07(12)
C11 C1 C2 C3 -98.09(13)
C11 C1 S10 C9 92.70(8)
C11 C12 C13 C14 -0.03(17)
C12 C11 C16 C15 1.33(17)
C12 C13 C14 C15 0.81(18)
C13 C14 C15 C16 -0.51(19)
C14 C15 C16 C11 -0.57(18)
C16 C11 C12 C13 -1.03(16)
